data_4304655
loop_
_publ_author_name
'Malin Backlund'
'Joseph Ziller'
'Patrick J. Farmer'

_publ_section_title
;
Unexpected C-H Activation of Ru(II)-Dithiomaltol Complexes upon
Oxidation
;
_journal_name_full 'Inorganic Chemistry'
_journal_page_first 2864
_journal_page_last 2870
_journal_paper_doi 10.1021/ic7021962
_journal_volume 47
_journal_year 2008
_chemical_formula_sum 'C27 H23 Cl2 F6 N4 O2 P Ru S'
_chemical_formula_weight 784.49
_chemical_name_systematic
; 
 ? 
;
_space_group_IT_number 14
_symmetry_cell_setting monoclinic
_symmetry_space_group_name_Hall '-P 2yn'
_symmetry_space_group_name_H-M 'P 1 21/n 1'
_atom_sites_solution_hydrogens difmap
_atom_sites_solution_primary direct
_atom_sites_solution_secondary difmap
_audit_creation_method SHELXTL
_cell_angle_alpha 90.00
_cell_angle_beta 101.475(2)
_cell_angle_gamma 90.00
_cell_formula_units_Z 4
_cell_length_a 8.8433(12)
_cell_length_b 18.186(3)
_cell_length_c 18.692(3)
_cell_measurement_temperature 173(2)
_cell_volume 2946.0(8)
_computing_cell_refinement 'Bruker SMART/SAINT'
_computing_data_collection 'Bruker SMART'
_computing_data_reduction 'Bruker SAINT'
_computing_molecular_graphics 'Bruker SHELXTL'
_computing_publication_material 'Bruker SHELXTL'
_computing_structure_refinement 'Bruker SHELXTL'
_computing_structure_solution 'Bruker SHELXTL'
_diffrn_ambient_temperature 173(2)
_diffrn_measured_fraction_theta_full 0.984
_diffrn_measured_fraction_theta_max 0.984
_diffrn_measurement_device_type 'CCD area detector'
_diffrn_measurement_method 'phi and omega scans'
_diffrn_radiation_monochromator graphite
_diffrn_radiation_source 'normal-focus sealed tube'
_diffrn_radiation_type MoK\a
_diffrn_radiation_wavelength 0.71073
_diffrn_reflns_av_R_equivalents 0.0278
_diffrn_reflns_av_sigmaI/netI 0.0205
_diffrn_reflns_limit_h_max 11
_diffrn_reflns_limit_h_min -11
_diffrn_reflns_limit_k_max 23
_diffrn_reflns_limit_k_min -23
_diffrn_reflns_limit_l_max 23
_diffrn_reflns_limit_l_min -23
_diffrn_reflns_number 28948
_diffrn_reflns_theta_full 27.10
_diffrn_reflns_theta_max 27.10
_diffrn_reflns_theta_min 2.22
_diffrn_standards_decay_% '< 1.0'
_diffrn_standards_interval_count 'initial 50 frames recollected'
_diffrn_standards_number '50 frames'
_exptl_absorpt_coefficient_mu 0.912
_exptl_absorpt_correction_T_max 0.8830
_exptl_absorpt_correction_T_min 0.7716
_exptl_absorpt_correction_type multi-scan
_exptl_absorpt_process_details 'Bruker SADABS'
_exptl_crystal_colour purple
_exptl_crystal_density_diffrn 1.769
_exptl_crystal_density_meas ?
_exptl_crystal_density_method 'not measured'
_exptl_crystal_description prism
_exptl_crystal_F_000 1568
_exptl_crystal_size_max 0.30
_exptl_crystal_size_mid 0.19
_exptl_crystal_size_min 0.14
_refine_diff_density_max 0.741
_refine_diff_density_min -0.582
_refine_diff_density_rms 0.069
_refine_ls_extinction_method none
_refine_ls_goodness_of_fit_ref 1.053
_refine_ls_hydrogen_treatment refall
_refine_ls_matrix_type full
_refine_ls_number_parameters 498
_refine_ls_number_reflns 6400
_refine_ls_number_restraints 0
_refine_ls_restrained_S_all 1.053
_refine_ls_R_factor_all 0.0333
_refine_ls_R_factor_gt 0.0265
_refine_ls_shift/su_max 0.003
_refine_ls_shift/su_mean 0.000
_refine_ls_structure_factor_coef Fsqd
_refine_ls_weighting_details 'calc w=1/[\s^2^(Fo^2^)+(0.0266P)^2^+3.8929P] where P=(Fo^2^+2Fc^2^)/3'
_refine_ls_weighting_scheme calc
_refine_ls_wR_factor_gt 0.0634
_refine_ls_wR_factor_ref 0.0684
_reflns_number_gt 5642
_reflns_number_total 6400
_reflns_threshold_expression >2sigma(I)
_cod_data_source_file ic7021962-file003.cif
_cod_data_source_block pjf33
_cod_depositor_comments
;
The following automatic conversions were performed:
'_symmetry_cell_setting' value 'Monoclinic' changed to 'monoclinic'
according to '/home/saulius/struct/CIF-dictionaries/cif_core.dic'
dictionary named 'cif_core.dic' version 2.4.1 from 2010-06-29.

Automatic conversion script
Id: cif_fix_enum 1527 2010-12-29 10:47:43Z saulius 

The following automatic conversions were performed:

'_exptl_crystal_density_meas' value 'n/a' was changed to '?' - the
value is perceived as not measured.

Automatic conversion script
Id: cif_fix_values 3008 2015-01-20 13:52:24Z robertas 
;
_cod_original_cell_volume 2946.1(7)
_cod_database_code 4304655

loop_
_symmetry_equiv_pos_as_xyz
'x, y, z'
'-x+1/2, y+1/2, -z+1/2'
'-x, -y, -z'
'x-1/2, -y-1/2, z-1/2'

loop_
_atom_site_label
_atom_site_type_symbol
_atom_site_fract_x
_atom_site_fract_y
_atom_site_fract_z
_atom_site_U_iso_or_equiv
_atom_site_adp_type
_atom_site_occupancy
_atom_site_symmetry_multiplicity
_atom_site_calc_flag
_atom_site_refinement_flags
_atom_site_disorder_assembly
_atom_site_disorder_group
Ru1 Ru 0.753850(18) 0.173369(9) 0.888093(8) 0.01490(5) Uani 1 1 d . . .
S1 S 0.87540(6) 0.13179(3) 1.00514(3) 0.01966(11) Uani 1 1 d . . .
O1 O 0.55135(16) 0.14295(9) 0.92096(8) 0.0207(3) Uani 1 1 d . . .
O2 O 0.4454(2) 0.05893(11) 1.07689(9) 0.0349(4) Uani 1 1 d . . .
N1 N 0.7505(2) 0.27778(10) 0.92813(9) 0.0187(3) Uani 1 1 d . . .
N2 N 0.9472(2) 0.21581(10) 0.86058(9) 0.0173(3) Uani 1 1 d . . .
N3 N 0.6224(2) 0.19515(10) 0.78654(9) 0.0177(3) Uani 1 1 d . . .
N4 N 0.75535(19) 0.07225(10) 0.83817(9) 0.0174(3) Uani 1 1 d . . .
C1 C 0.7133(2) 0.10251(12) 1.03319(11) 0.0209(4) Uani 1 1 d . . .
C2 C 0.7158(3) 0.06791(14) 1.10128(12) 0.0277(5) Uani 1 1 d . . .
C3 C 0.5839(3) 0.04688(16) 1.12033(14) 0.0353(6) Uani 1 1 d . . .
C4 C 0.4348(3) 0.09210(14) 1.01121(12) 0.0276(5) Uani 1 1 d . . .
C5 C 0.5656(2) 0.11300(12) 0.98574(11) 0.0206(4) Uani 1 1 d . . .
C6 C 0.2751(3) 0.10564(19) 0.97241(17) 0.0365(6) Uani 1 1 d . . .
C7 C 0.6403(3) 0.30575(13) 0.96100(12) 0.0240(5) Uani 1 1 d . . .
C8 C 0.6462(3) 0.37671(14) 0.98749(13) 0.0301(5) Uani 1 1 d . . .
C9 C 0.7696(3) 0.42096(14) 0.98085(13) 0.0318(5) Uani 1 1 d . . .
C10 C 0.8834(3) 0.39314(13) 0.94742(13) 0.0281(5) Uani 1 1 d . . .
C11 C 0.8713(3) 0.32119(12) 0.92075(11) 0.0205(4) Uani 1 1 d . . .
C12 C 0.9819(2) 0.28680(12) 0.88182(11) 0.0205(4) Uani 1 1 d . . .
C13 C 1.1101(3) 0.32196(14) 0.86569(13) 0.0287(5) Uani 1 1 d . . .
C14 C 1.2058(3) 0.28528(15) 0.82780(15) 0.0343(6) Uani 1 1 d . . .
C15 C 1.1705(3) 0.21331(14) 0.80617(14) 0.0292(5) Uani 1 1 d . . .
C16 C 1.0408(3) 0.18102(13) 0.82289(12) 0.0221(4) Uani 1 1 d . . .
C17 C 0.5608(3) 0.26076(13) 0.76325(12) 0.0218(4) Uani 1 1 d . . .
C18 C 0.4653(3) 0.26999(14) 0.69617(13) 0.0276(5) Uani 1 1 d . . .
C19 C 0.4313(3) 0.21022(15) 0.65017(13) 0.0320(5) Uani 1 1 d . . .
C20 C 0.4926(3) 0.14285(15) 0.67312(13) 0.0293(5) Uani 1 1 d . . .
C21 C 0.5888(2) 0.13613(12) 0.74158(11) 0.0203(4) Uani 1 1 d . . .
C22 C 0.6637(2) 0.06697(12) 0.77051(11) 0.0202(4) Uani 1 1 d . . .
C23 C 0.6472(3) 0.00120(14) 0.73220(14) 0.0293(5) Uani 1 1 d . . .
C24 C 0.7251(3) -0.06075(14) 0.76254(15) 0.0319(5) Uani 1 1 d . . .
C25 C 0.8204(3) -0.05505(13) 0.83068(14) 0.0273(5) Uani 1 1 d . . .
C26 C 0.8329(3) 0.01165(12) 0.86633(12) 0.0221(4) Uani 1 1 d . . .
P1 P 0.38640(8) 0.50020(3) 0.82374(3) 0.02853(14) Uani 1 1 d . . .
F1 F 0.4018(3) 0.52609(11) 0.74449(10) 0.0724(7) Uani 1 1 d . . .
F2 F 0.3676(3) 0.47276(12) 0.90223(9) 0.0636(6) Uani 1 1 d . . .
F3 F 0.5589(2) 0.52392(11) 0.85478(14) 0.0725(7) Uani 1 1 d . . .
F4 F 0.2132(2) 0.47558(11) 0.79294(11) 0.0619(5) Uani 1 1 d . . .
F5 F 0.3299(2) 0.58097(9) 0.84020(10) 0.0474(4) Uani 1 1 d . . .
F6 F 0.4445(2) 0.42028(9) 0.80720(12) 0.0576(5) Uani 1 1 d . . .
C27 C 0.8771(5) 0.1949(2) 0.63147(18) 0.0510(8) Uani 1 1 d . . .
Cl1 Cl 0.77028(11) 0.18086(6) 0.54247(5) 0.0678(3) Uani 1 1 d . . .
Cl2 Cl 0.8817(2) 0.28215(8) 0.65600(8) 0.0601(4) Uani 0.60 1 d P . .
Cl3 Cl 0.9845(4) 0.27945(16) 0.63868(16) 0.0778(8) Uani 0.40 1 d P . .
H2 H 0.809(3) 0.0594(15) 1.1309(15) 0.029(7) Uiso 1 1 d . . .
H3 H 0.577(3) 0.0226(16) 1.1628(16) 0.037(8) Uiso 1 1 d . . .
H6A H 0.265(4) 0.1011(19) 0.921(2) 0.055(10) Uiso 1 1 d . . .
H6B H 0.216(4) 0.067(2) 0.9843(19) 0.059(10) Uiso 1 1 d . . .
H6C H 0.241(5) 0.151(2) 0.983(2) 0.067(12) Uiso 1 1 d . . .
H7 H 0.562(3) 0.2741(14) 0.9642(13) 0.018(6) Uiso 1 1 d . . .
H8 H 0.573(4) 0.3945(17) 1.0089(16) 0.042(8) Uiso 1 1 d . . .
H9 H 0.777(3) 0.4696(17) 0.9989(16) 0.039(8) Uiso 1 1 d . . .
H10 H 0.965(3) 0.4201(15) 0.9430(14) 0.027(7) Uiso 1 1 d . . .
H13 H 1.131(4) 0.3705(18) 0.8790(17) 0.044(9) Uiso 1 1 d . . .
H14 H 1.291(4) 0.3089(17) 0.8155(16) 0.038(8) Uiso 1 1 d . . .
H15 H 1.228(3) 0.1882(15) 0.7811(14) 0.025(7) Uiso 1 1 d . . .
H16 H 1.017(3) 0.1334(15) 0.8106(13) 0.018(6) Uiso 1 1 d . . .
H17 H 0.586(3) 0.2986(15) 0.7941(14) 0.021(6) Uiso 1 1 d . . .
H18 H 0.427(3) 0.3152(15) 0.6831(14) 0.027(7) Uiso 1 1 d . . .
H19 H 0.370(4) 0.2162(19) 0.6072(18) 0.053(9) Uiso 1 1 d . . .
H20 H 0.470(3) 0.1016(16) 0.6429(15) 0.030(7) Uiso 1 1 d . . .
H23 H 0.581(3) 0.0009(14) 0.6859(15) 0.027(7) Uiso 1 1 d . . .
H24 H 0.714(3) -0.1046(17) 0.7395(15) 0.035(8) Uiso 1 1 d . . .
H25 H 0.876(3) -0.0943(15) 0.8529(14) 0.025(6) Uiso 1 1 d . . .
H26 H 0.896(3) 0.0167(15) 0.9122(15) 0.028(7) Uiso 1 1 d . . .
H27A H 0.849(6) 0.163(3) 0.662(3) 0.111(18) Uiso 1 1 d . . .
H27B H 0.982(6) 0.177(3) 0.634(3) 0.107(18) Uiso 1 1 d . . .

loop_
_atom_site_aniso_label
_atom_site_aniso_U_11
_atom_site_aniso_U_22
_atom_site_aniso_U_33
_atom_site_aniso_U_23
_atom_site_aniso_U_13
_atom_site_aniso_U_12
Ru1 0.01495(9) 0.01639(9) 0.01356(8) 0.00071(6) 0.00336(6) -0.00059(6)
S1 0.0164(2) 0.0252(3) 0.0167(2) 0.00247(19) 0.00173(18) -0.0005(2)
O1 0.0166(7) 0.0275(8) 0.0182(7) 0.0040(6) 0.0037(5) -0.0013(6)
O2 0.0292(9) 0.0479(11) 0.0300(9) 0.0113(8) 0.0113(7) -0.0060(8)
N1 0.0209(9) 0.0199(9) 0.0144(8) -0.0004(7) 0.0018(6) 0.0015(7)
N2 0.0181(8) 0.0180(9) 0.0153(8) 0.0021(6) 0.0020(6) -0.0006(7)
N3 0.0178(8) 0.0200(9) 0.0160(8) 0.0016(7) 0.0051(6) -0.0016(7)
N4 0.0162(8) 0.0186(8) 0.0187(8) 0.0010(7) 0.0068(6) -0.0013(7)
C1 0.0223(10) 0.0211(10) 0.0202(10) 0.0002(8) 0.0060(8) -0.0016(8)
C2 0.0286(12) 0.0330(13) 0.0205(11) 0.0050(9) 0.0024(9) -0.0011(10)
C3 0.0395(15) 0.0426(15) 0.0251(12) 0.0113(11) 0.0095(10) -0.0043(12)
C4 0.0254(11) 0.0329(13) 0.0255(11) 0.0053(9) 0.0077(9) -0.0033(10)
C5 0.0213(10) 0.0228(11) 0.0183(10) 0.0004(8) 0.0055(8) -0.0020(8)
C6 0.0220(12) 0.0471(17) 0.0414(16) 0.0074(13) 0.0085(11) -0.0018(12)
C7 0.0237(11) 0.0282(12) 0.0199(10) -0.0004(9) 0.0040(8) 0.0044(9)
C8 0.0340(13) 0.0336(13) 0.0224(11) -0.0056(10) 0.0047(10) 0.0109(11)
C9 0.0446(15) 0.0222(12) 0.0269(12) -0.0052(10) 0.0030(10) 0.0047(11)
C10 0.0356(13) 0.0215(11) 0.0254(11) -0.0016(9) 0.0020(10) -0.0034(10)
C11 0.0239(11) 0.0198(10) 0.0168(9) 0.0022(8) 0.0018(8) 0.0007(8)
C12 0.0233(11) 0.0201(10) 0.0175(10) 0.0013(8) 0.0029(8) -0.0018(8)
C13 0.0314(13) 0.0253(12) 0.0302(12) -0.0009(10) 0.0077(10) -0.0082(10)
C14 0.0291(13) 0.0373(15) 0.0400(14) 0.0008(11) 0.0153(11) -0.0097(11)
C15 0.0266(12) 0.0324(13) 0.0330(12) 0.0016(10) 0.0161(10) -0.0005(10)
C16 0.0238(11) 0.0219(11) 0.0214(10) 0.0008(8) 0.0068(8) 0.0013(9)
C17 0.0218(11) 0.0214(11) 0.0229(11) 0.0032(9) 0.0060(8) -0.0018(9)
C18 0.0271(12) 0.0265(12) 0.0278(12) 0.0102(10) 0.0023(9) 0.0006(10)
C19 0.0315(13) 0.0385(14) 0.0217(11) 0.0061(10) -0.0048(10) -0.0013(11)
C20 0.0320(13) 0.0310(13) 0.0216(11) -0.0020(10) -0.0029(9) -0.0050(10)
C21 0.0200(10) 0.0240(11) 0.0174(10) 0.0002(8) 0.0048(8) -0.0034(8)
C22 0.0197(10) 0.0219(11) 0.0199(10) -0.0010(8) 0.0058(8) -0.0033(8)
C23 0.0314(13) 0.0280(12) 0.0270(12) -0.0066(9) 0.0024(10) -0.0014(10)
C24 0.0365(14) 0.0214(12) 0.0383(14) -0.0104(10) 0.0089(11) -0.0002(10)
C25 0.0269(12) 0.0214(11) 0.0354(13) 0.0006(10) 0.0108(10) 0.0036(9)
C26 0.0203(10) 0.0223(11) 0.0244(11) 0.0022(9) 0.0065(8) 0.0000(8)
P1 0.0346(3) 0.0241(3) 0.0283(3) -0.0040(2) 0.0099(3) -0.0009(2)
F1 0.136(2) 0.0448(11) 0.0473(11) 0.0001(9) 0.0452(12) -0.0240(12)
F2 0.0950(16) 0.0654(13) 0.0328(9) 0.0077(9) 0.0189(9) 0.0203(11)
F3 0.0379(10) 0.0415(11) 0.130(2) -0.0163(12) -0.0022(11) 0.0008(8)
F4 0.0466(11) 0.0566(12) 0.0743(13) 0.0125(10) -0.0075(9) -0.0169(9)
F5 0.0484(10) 0.0340(9) 0.0594(11) -0.0078(8) 0.0100(8) 0.0137(7)
F6 0.0762(13) 0.0236(8) 0.0859(14) -0.0112(8) 0.0473(11) -0.0046(8)
C27 0.055(2) 0.058(2) 0.0365(16) 0.0088(14) -0.0003(14) -0.0064(17)
Cl1 0.0572(5) 0.0974(8) 0.0423(4) -0.0024(4) -0.0054(4) -0.0023(5)
Cl2 0.0862(12) 0.0368(7) 0.0537(8) -0.0004(6) 0.0052(8) 0.0208(8)
Cl3 0.094(2) 0.0590(15) 0.0683(16) 0.0284(12) -0.0129(15) -0.0248(15)

loop_
_atom_type_symbol
_atom_type_description
_atom_type_scat_dispersion_real
_atom_type_scat_dispersion_imag
_atom_type_scat_source
C C 0.0033 0.0016 'International Tables Vol C Tables 4.2.6.8 and 6.1.1.4'
H H 0.0000 0.0000 'International Tables Vol C Tables 4.2.6.8 and 6.1.1.4'
N N 0.0061 0.0033 'International Tables Vol C Tables 4.2.6.8 and 6.1.1.4'
O O 0.0106 0.0060 'International Tables Vol C Tables 4.2.6.8 and 6.1.1.4'
F F 0.0171 0.0103 'International Tables Vol C Tables 4.2.6.8 and 6.1.1.4'
P P 0.1023 0.0942 'International Tables Vol C Tables 4.2.6.8 and 6.1.1.4'
S S 0.1246 0.1234 'International Tables Vol C Tables 4.2.6.8 and 6.1.1.4'
Cl Cl 0.1484 0.1585 'International Tables Vol C Tables 4.2.6.8 and 6.1.1.4'
Ru Ru -1.2594 0.8363 'International Tables Vol C Tables 4.2.6.8 and 6.1.1.4'

loop_
_geom_angle_atom_site_label_1
_geom_angle_atom_site_label_2
_geom_angle_atom_site_label_3
_geom_angle
_geom_angle_site_symmetry_1
_geom_angle_site_symmetry_3
_geom_angle_publ_flag
N2 Ru1 N1 79.27(7) . . ?
N2 Ru1 N3 92.45(7) . . ?
N1 Ru1 N3 96.45(7) . . ?
N2 Ru1 N4 98.19(7) . . ?
N1 Ru1 N4 174.67(7) . . ?
N3 Ru1 N4 78.91(7) . . ?
N2 Ru1 O1 172.88(7) . . ?
N1 Ru1 O1 93.62(7) . . ?
N3 Ru1 O1 87.83(6) . . ?
N4 Ru1 O1 88.85(6) . . ?
N2 Ru1 S1 96.03(5) . . ?
N1 Ru1 S1 89.73(5) . . ?
N3 Ru1 S1 170.31(5) . . ?
N4 Ru1 S1 95.21(5) . . ?
O1 Ru1 S1 84.33(4) . . ?
C1 S1 Ru1 97.43(8) . . ?
C5 O1 Ru1 116.96(13) . . ?
C3 O2 C4 120.70(19) . . ?
C7 N1 C11 118.76(19) . . ?
C7 N1 Ru1 125.49(16) . . ?
C11 N1 Ru1 115.75(14) . . ?
C16 N2 C12 118.02(18) . . ?
C16 N2 Ru1 126.10(15) . . ?
C12 N2 Ru1 115.87(14) . . ?
C17 N3 C21 118.34(18) . . ?
C17 N3 Ru1 125.91(15) . . ?
C21 N3 Ru1 115.62(14) . . ?
C26 N4 C22 117.83(19) . . ?
C26 N4 Ru1 126.90(15) . . ?
C22 N4 Ru1 115.23(14) . . ?
C2 C1 C5 117.5(2) . . ?
C2 C1 S1 123.46(17) . . ?
C5 C1 S1 119.00(16) . . ?
C3 C2 C1 120.5(2) . . ?
C2 C3 O2 121.9(2) . . ?
O2 C4 C5 121.3(2) . . ?
O2 C4 C6 114.1(2) . . ?
C5 C4 C6 124.6(2) . . ?
O1 C5 C4 119.82(19) . . ?
O1 C5 C1 122.20(19) . . ?
C4 C5 C1 117.96(19) . . ?
N1 C7 C8 122.4(2) . . ?
C7 C8 C9 119.2(2) . . ?
C8 C9 C10 119.1(2) . . ?
C9 C10 C11 119.6(2) . . ?
N1 C11 C10 121.0(2) . . ?
N1 C11 C12 114.68(18) . . ?
C10 C11 C12 124.3(2) . . ?
N2 C12 C13 121.2(2) . . ?
N2 C12 C11 114.35(18) . . ?
C13 C12 C11 124.4(2) . . ?
C14 C13 C12 120.0(2) . . ?
C13 C14 C15 118.8(2) . . ?
C16 C15 C14 119.0(2) . . ?
N2 C16 C15 123.0(2) . . ?
N3 C17 C18 122.6(2) . . ?
C17 C18 C19 119.3(2) . . ?
C20 C19 C18 119.0(2) . . ?
C19 C20 C21 119.7(2) . . ?
N3 C21 C20 121.1(2) . . ?
N3 C21 C22 114.84(18) . . ?
C20 C21 C22 124.0(2) . . ?
N4 C22 C23 121.5(2) . . ?
N4 C22 C21 114.92(18) . . ?
C23 C22 C21 123.6(2) . . ?
C24 C23 C22 119.9(2) . . ?
C23 C24 C25 118.6(2) . . ?
C26 C25 C24 119.1(2) . . ?
N4 C26 C25 123.0(2) . . ?
F3 P1 F1 90.35(14) . . ?
F3 P1 F2 91.01(14) . . ?
F1 P1 F2 178.49(13) . . ?
F3 P1 F4 179.43(13) . . ?
F1 P1 F4 90.04(13) . . ?
F2 P1 F4 88.59(12) . . ?
F3 P1 F6 89.72(11) . . ?
F1 P1 F6 89.93(11) . . ?
F2 P1 F6 89.42(11) . . ?
F4 P1 F6 89.87(12) . . ?
F3 P1 F5 89.69(10) . . ?
F1 P1 F5 89.72(11) . . ?
F2 P1 F5 90.95(10) . . ?
F4 P1 F5 90.73(11) . . ?
F6 P1 F5 179.30(11) . . ?
Cl2 C27 Cl1 112.4(2) . . ?
Cl2 C27 Cl3 34.24(14) . . ?
Cl1 C27 Cl3 111.8(2) . . ?
Cl3 Cl2 C27 80.8(2) . . ?
Cl2 Cl3 C27 64.9(2) . . ?

loop_
_geom_bond_atom_site_label_1
_geom_bond_atom_site_label_2
_geom_bond_distance
_geom_bond_site_symmetry_2
_geom_bond_publ_flag
Ru1 N2 2.0333(17) . ?
Ru1 N1 2.0434(18) . ?
Ru1 N3 2.0575(17) . ?
Ru1 N4 2.0634(18) . ?
Ru1 O1 2.0804(15) . ?
Ru1 S1 2.3617(6) . ?
S1 C1 1.706(2) . ?
O1 C5 1.311(2) . ?
O2 C3 1.346(3) . ?
O2 C4 1.354(3) . ?
N1 C7 1.351(3) . ?
N1 C11 1.357(3) . ?
N2 C16 1.347(3) . ?
N2 C12 1.367(3) . ?
N3 C17 1.348(3) . ?
N3 C21 1.359(3) . ?
N4 C26 1.348(3) . ?
N4 C22 1.363(3) . ?
C1 C2 1.416(3) . ?
C1 C5 1.439(3) . ?
C2 C3 1.341(4) . ?
C4 C5 1.389(3) . ?
C4 C6 1.474(3) . ?
C7 C8 1.380(3) . ?
C8 C9 1.381(4) . ?
C9 C10 1.382(4) . ?
C10 C11 1.397(3) . ?
C11 C12 1.470(3) . ?
C12 C13 1.386(3) . ?
C13 C14 1.378(4) . ?
C14 C15 1.387(4) . ?
C15 C16 1.379(3) . ?
C17 C18 1.375(3) . ?
C18 C19 1.381(4) . ?
C19 C20 1.373(4) . ?
C20 C21 1.394(3) . ?
C21 C22 1.473(3) . ?
C22 C23 1.387(3) . ?
C23 C24 1.382(4) . ?
C24 C25 1.384(4) . ?
C25 C26 1.378(3) . ?
P1 F3 1.580(2) . ?
P1 F1 1.5857(19) . ?
P1 F2 1.5895(19) . ?
P1 F4 1.5899(19) . ?
P1 F6 1.5923(17) . ?
P1 F5 1.6011(17) . ?
C27 Cl2 1.650(4) . ?
C27 Cl1 1.760(3) . ?
C27 Cl3 1.799(5) . ?
Cl2 Cl3 1.025(4) . ?

loop_
_geom_torsion_atom_site_label_1
_geom_torsion_atom_site_label_2
_geom_torsion_atom_site_label_3
_geom_torsion_atom_site_label_4
_geom_torsion
_geom_torsion_site_symmetry_1
_geom_torsion_site_symmetry_2
_geom_torsion_site_symmetry_3
_geom_torsion_site_symmetry_4
_geom_torsion_publ_flag
N2 Ru1 S1 C1 175.20(9) . . . . ?
N1 Ru1 S1 C1 96.02(9) . . . . ?
N3 Ru1 S1 C1 -33.8(3) . . . . ?
N4 Ru1 S1 C1 -85.96(9) . . . . ?
O1 Ru1 S1 C1 2.36(9) . . . . ?
N2 Ru1 O1 C5 -95.5(5) . . . . ?
N1 Ru1 O1 C5 -91.61(16) . . . . ?
N3 Ru1 O1 C5 172.06(16) . . . . ?
N4 Ru1 O1 C5 93.11(16) . . . . ?
S1 Ru1 O1 C5 -2.24(15) . . . . ?
N2 Ru1 N1 C7 178.13(18) . . . . ?
N3 Ru1 N1 C7 86.84(17) . . . . ?
N4 Ru1 N1 C7 116.1(7) . . . . ?
O1 Ru1 N1 C7 -1.38(17) . . . . ?
S1 Ru1 N1 C7 -85.68(17) . . . . ?
N2 Ru1 N1 C11 -2.36(14) . . . . ?
N3 Ru1 N1 C11 -93.65(15) . . . . ?
N4 Ru1 N1 C11 -64.4(8) . . . . ?
O1 Ru1 N1 C11 178.13(14) . . . . ?
S1 Ru1 N1 C11 93.83(14) . . . . ?
N1 Ru1 N2 C16 -177.24(18) . . . . ?
N3 Ru1 N2 C16 -81.14(18) . . . . ?
N4 Ru1 N2 C16 -1.99(18) . . . . ?
O1 Ru1 N2 C16 -173.3(4) . . . . ?
S1 Ru1 N2 C16 94.18(17) . . . . ?
N1 Ru1 N2 C12 1.59(14) . . . . ?
N3 Ru1 N2 C12 97.69(15) . . . . ?
N4 Ru1 N2 C12 176.83(14) . . . . ?
O1 Ru1 N2 C12 5.6(6) . . . . ?
S1 Ru1 N2 C12 -86.99(14) . . . . ?
N2 Ru1 N3 C17 -80.31(18) . . . . ?
N1 Ru1 N3 C17 -0.83(18) . . . . ?
N4 Ru1 N3 C17 -178.18(18) . . . . ?
O1 Ru1 N3 C17 92.57(17) . . . . ?
S1 Ru1 N3 C17 128.5(3) . . . . ?
N2 Ru1 N3 C21 103.90(15) . . . . ?
N1 Ru1 N3 C21 -176.62(15) . . . . ?
N4 Ru1 N3 C21 6.03(14) . . . . ?
O1 Ru1 N3 C21 -83.22(15) . . . . ?
S1 Ru1 N3 C21 -47.3(4) . . . . ?
N2 Ru1 N4 C26 85.32(17) . . . . ?
N1 Ru1 N4 C26 146.6(7) . . . . ?
N3 Ru1 N4 C26 176.22(18) . . . . ?
O1 Ru1 N4 C26 -95.76(17) . . . . ?
S1 Ru1 N4 C26 -11.56(17) . . . . ?
N2 Ru1 N4 C22 -96.80(15) . . . . ?
N1 Ru1 N4 C22 -35.5(8) . . . . ?
N3 Ru1 N4 C22 -5.90(14) . . . . ?
O1 Ru1 N4 C22 82.12(14) . . . . ?
S1 Ru1 N4 C22 166.32(14) . . . . ?
Ru1 S1 C1 C2 177.19(19) . . . . ?
Ru1 S1 C1 C5 -2.69(18) . . . . ?
C5 C1 C2 C3 -0.8(4) . . . . ?
S1 C1 C2 C3 179.3(2) . . . . ?
C1 C2 C3 O2 -1.4(4) . . . . ?
C4 O2 C3 C2 1.0(4) . . . . ?
C3 O2 C4 C5 1.7(4) . . . . ?
C3 O2 C4 C6 -176.2(3) . . . . ?
Ru1 O1 C5 C4 179.39(17) . . . . ?
Ru1 O1 C5 C1 1.1(3) . . . . ?
O2 C4 C5 O1 177.9(2) . . . . ?
C6 C4 C5 O1 -4.4(4) . . . . ?
O2 C4 C5 C1 -3.8(4) . . . . ?
C6 C4 C5 C1 173.9(3) . . . . ?
C2 C1 C5 O1 -178.4(2) . . . . ?
S1 C1 C5 O1 1.4(3) . . . . ?
C2 C1 C5 C4 3.3(3) . . . . ?
S1 C1 C5 C4 -176.83(18) . . . . ?
C11 N1 C7 C8 -0.2(3) . . . . ?
Ru1 N1 C7 C8 179.31(17) . . . . ?
N1 C7 C8 C9 -0.5(4) . . . . ?
C7 C8 C9 C10 0.4(4) . . . . ?
C8 C9 C10 C11 0.3(4) . . . . ?
C7 N1 C11 C10 0.9(3) . . . . ?
Ru1 N1 C11 C10 -178.62(16) . . . . ?
C7 N1 C11 C12 -177.75(18) . . . . ?
Ru1 N1 C11 C12 2.7(2) . . . . ?
C9 C10 C11 N1 -1.0(3) . . . . ?
C9 C10 C11 C12 177.6(2) . . . . ?
C16 N2 C12 C13 -0.5(3) . . . . ?
Ru1 N2 C12 C13 -179.46(17) . . . . ?
C16 N2 C12 C11 178.29(18) . . . . ?
Ru1 N2 C12 C11 -0.6(2) . . . . ?
N1 C11 C12 N2 -1.4(3) . . . . ?
C10 C11 C12 N2 -180.0(2) . . . . ?
N1 C11 C12 C13 177.4(2) . . . . ?
C10 C11 C12 C13 -1.2(3) . . . . ?
N2 C12 C13 C14 -0.2(4) . . . . ?
C11 C12 C13 C14 -178.9(2) . . . . ?
C12 C13 C14 C15 0.3(4) . . . . ?
C13 C14 C15 C16 0.4(4) . . . . ?
C12 N2 C16 C15 1.2(3) . . . . ?
Ru1 N2 C16 C15 -179.96(17) . . . . ?
C14 C15 C16 N2 -1.2(4) . . . . ?
C21 N3 C17 C18 0.2(3) . . . . ?
Ru1 N3 C17 C18 -175.47(17) . . . . ?
N3 C17 C18 C19 -0.5(4) . . . . ?
C17 C18 C19 C20 0.7(4) . . . . ?
C18 C19 C20 C21 -0.7(4) . . . . ?
C17 N3 C21 C20 -0.2(3) . . . . ?
Ru1 N3 C21 C20 175.92(17) . . . . ?
C17 N3 C21 C22 178.65(18) . . . . ?
Ru1 N3 C21 C22 -5.2(2) . . . . ?
C19 C20 C21 N3 0.5(4) . . . . ?
C19 C20 C21 C22 -178.3(2) . . . . ?
C26 N4 C22 C23 1.5(3) . . . . ?
Ru1 N4 C22 C23 -176.59(17) . . . . ?
C26 N4 C22 C21 -177.00(18) . . . . ?
Ru1 N4 C22 C21 4.9(2) . . . . ?
N3 C21 C22 N4 0.2(3) . . . . ?
C20 C21 C22 N4 179.0(2) . . . . ?
N3 C21 C22 C23 -178.3(2) . . . . ?
C20 C21 C22 C23 0.6(4) . . . . ?
N4 C22 C23 C24 -0.2(4) . . . . ?
C21 C22 C23 C24 178.2(2) . . . . ?
C22 C23 C24 C25 -1.0(4) . . . . ?
C23 C24 C25 C26 0.9(4) . . . . ?
C22 N4 C26 C25 -1.7(3) . . . . ?
Ru1 N4 C26 C25 176.18(17) . . . . ?
C24 C25 C26 N4 0.5(4) . . . . ?
Cl1 C27 Cl2 Cl3 -96.2(3) . . . . ?
Cl1 C27 Cl3 Cl2 98.2(3) . . . . ?
